data_2019213
loop_
_publ_author_name
'Setifi, Zouaoui'
'Domasevitch, Konstantin V.'
'Setifi, Fatima'
'Mach, Pavel'
'Ng, Seik Weng'
'Pet\<r\'i\<cek, Vaclav'
'Du\<sek, Michal'

_publ_section_title
;
 Multiple anion&#x00B7;&#x00B7;&#x00B7;\p interactions in
 tris(1,10-phenanthroline-\k^2^<i>N</i>,<i>N</i>')iron(II)
 bis[1,1,3,3-tetracyano-2-(2-hydroxyethyl)propenide] monohydrate
;
_journal_coeditor_code FG3309
_journal_issue 11
_journal_name_full 'Acta Crystallographica Section C'
_journal_page_first 1351
_journal_page_last 1356
_journal_paper_doi 10.1107/S0108270113027108
_journal_volume 69
_journal_year 2013
_chemical_formula_iupac '[Fe (C12 H8 N2)3] (C9 H5 N4 O2)2 , H2 O'
_chemical_formula_moiety 'C36 H24 Fe N6 2+, 2(C9 H5 N4 O2 -), H2O'
_chemical_formula_sum 'C54 H36 Fe N14 O5'
_chemical_formula_weight 1016.82
_chemical_name_systematic
;
Tris(1,10-phenanthroline-\k^2^<i>N</i>,<i>N</i>')iron(II)
bis[1,1,3,3-tetracyano-2-(2-hydroxyethyl)propenide] monohydrate
;
_space_group_IT_number 2
_space_group_name_Hall '-P 1'
_symmetry_cell_setting triclinic
_symmetry_space_group_name_Hall '-P 1'
_symmetry_space_group_name_H-M 'P -1'
_atom_sites_solution_hydrogens geom
_atom_sites_solution_primary direct
_atom_sites_solution_secondary difmap
_audit_creation_method SHELXL97
_cell_angle_alpha 83.7705(18)
_cell_angle_beta 89.3525(18)
_cell_angle_gamma 85.6990(17)
_cell_formula_units_Z 2
_cell_length_a 9.8498(2)
_cell_length_b 12.9871(3)
_cell_length_c 18.8001(4)
_cell_measurement_reflns_used 12148
_cell_measurement_temperature 120(2)
_cell_measurement_theta_max 29.2500
_cell_measurement_theta_min 3.7400
_cell_volume 2383.97(9)
_computing_cell_refinement 'CrysAlis PRO (Agilent, 2013)'
_computing_data_collection 'CrysAlis PRO (Agilent, 2013)'
_computing_data_reduction 'CrysAlis PRO (Agilent, 2013)'
_computing_molecular_graphics 'DIAMOND (Brandenburg, 1999)'
_computing_publication_material 'WinGX (Farrugia, 2012)'
_computing_structure_refinement 'SHELXL97 (Sheldrick, 2008)'
_computing_structure_solution 'SHELXS97 (Sheldrick, 2008)'
_diffrn_ambient_temperature 120(2)
_diffrn_measured_fraction_theta_full 0.980
_diffrn_measured_fraction_theta_max 0.980
_diffrn_measurement_device_type 'Agilent Xcalibur'
_diffrn_measurement_method \w
_diffrn_radiation_monochromator graphite
_diffrn_radiation_source 'fine-focus sealed tube'
_diffrn_radiation_type MoK\a
_diffrn_radiation_wavelength 0.71073
_diffrn_reflns_av_R_equivalents 0.0246
_diffrn_reflns_av_sigmaI/netI 0.0265
_diffrn_reflns_limit_h_max 12
_diffrn_reflns_limit_h_min -12
_diffrn_reflns_limit_k_max 16
_diffrn_reflns_limit_k_min -16
_diffrn_reflns_limit_l_max 24
_diffrn_reflns_limit_l_min -24
_diffrn_reflns_number 34906
_diffrn_reflns_theta_full 27.50
_diffrn_reflns_theta_max 27.50
_diffrn_reflns_theta_min 2.97
_diffrn_standards_decay_% 0
_diffrn_standards_interval_count 0
_diffrn_standards_interval_time 0
_diffrn_standards_number 0
_exptl_absorpt_coefficient_mu 0.383
_exptl_absorpt_correction_T_max 0.9447
_exptl_absorpt_correction_T_min 0.7887
_exptl_absorpt_correction_type gaussian
_exptl_absorpt_process_details '(CrysAlis PRO; Agilent, 2013)'
_exptl_crystal_colour red
_exptl_crystal_density_diffrn 1.417
_exptl_crystal_density_method 'not measured'
_exptl_crystal_description prism
_exptl_crystal_F_000 1048
_exptl_crystal_size_max 0.35
_exptl_crystal_size_mid 0.35
_exptl_crystal_size_min 0.15
_refine_diff_density_max 0.763
_refine_diff_density_min -0.656
_refine_ls_extinction_method none
_refine_ls_goodness_of_fit_ref 1.023
_refine_ls_hydrogen_treatment constr
_refine_ls_matrix_type full
_refine_ls_number_parameters 704
_refine_ls_number_reflns 10732
_refine_ls_number_restraints 32
_refine_ls_restrained_S_all 1.029
_refine_ls_R_factor_all 0.0485
_refine_ls_R_factor_gt 0.0387
_refine_ls_shift/su_max 0.001
_refine_ls_shift/su_mean 0.000
_refine_ls_structure_factor_coef Fsqd
_refine_ls_weighting_details 'calc w=1/[\s^2^(Fo^2^)+(0.0371P)^2^+2.1221P] where P=(Fo^2^+2Fc^2^)/3'
_refine_ls_weighting_scheme calc
_refine_ls_wR_factor_gt 0.0900
_refine_ls_wR_factor_ref 0.0971
_reflns_number_gt 9151
_reflns_number_total 10732
_reflns_threshold_expression I>2\s(I)
_cod_data_source_file fg3309.cif
_cod_data_source_block I
_cod_database_code 2019213

loop_
_symmetry_equiv_pos_as_xyz
'x, y, z'
'-x, -y, -z'

loop_
_atom_site_type_symbol
_atom_site_label
_atom_site_fract_x
_atom_site_fract_y
_atom_site_fract_z
_atom_site_U_iso_or_equiv
_atom_site_adp_type
_atom_site_calc_flag
_atom_site_refinement_flags
_atom_site_occupancy
_atom_site_symmetry_multiplicity
_atom_site_disorder_assembly
_atom_site_disorder_group
Fe Fe1 0.59379(2) 0.538465(18) 0.251541(12) 0.01471(7) Uani d . 1 1 . .
O O1 0.96427(12) 0.02118(9) 0.14394(7) 0.0240(3) Uani d . 1 1 . .
O O2 0.92939(17) 0.21771(12) 0.19213(9) 0.0447(4) Uani d . 1 1 . .
H H1O 0.8576 0.1981 0.1747 0.067 Uiso d R 1 1 . .
O O1W 0.66432(15) 0.16739(12) 0.15859(8) 0.0394(4) Uani d . 1 1 . .
H H1W 0.6624 0.1407 0.1193 0.059 Uiso d R 1 1 . .
H H2W 0.5834 0.1744 0.1744 0.059 Uiso d R 1 1 . .
N N1 0.73687(13) 0.60217(11) 0.30025(7) 0.0159(3) Uani d . 1 1 . .
N N2 0.55618(14) 0.68082(11) 0.20557(7) 0.0169(3) Uani d . 1 1 . .
N N3 0.45420(14) 0.48096(11) 0.19595(7) 0.0169(3) Uani d . 1 1 . .
N N4 0.71209(13) 0.50262(10) 0.17098(7) 0.0160(3) Uani d . 1 1 . .
N N5 0.46658(13) 0.56023(11) 0.33122(7) 0.0177(3) Uani d . 1 1 . .
N N6 0.63230(13) 0.40115(11) 0.30678(7) 0.0171(3) Uani d . 1 1 . .
N N7 0.8041(2) -0.26357(15) 0.04203(11) 0.0450(5) Uani d . 1 1 . .
N N8 0.7404(2) 0.07197(16) 0.01265(11) 0.0468(5) Uani d . 1 1 . .
N N9 1.18717(18) -0.14473(13) 0.27743(9) 0.0313(4) Uani d . 1 1 . .
N N10 1.12569(16) -0.32841(13) 0.10975(9) 0.0291(4) Uani d . 1 1 . .
N N11 0.0528(2) 0.39363(19) 0.30337(14) 0.0673(8) Uani d . 1 1 . .
N N12 0.41826(19) 0.21370(16) 0.24398(10) 0.0420(5) Uani d . 1 1 . .
N N13 0.1539(3) 0.0235(2) 0.55767(12) 0.0620(7) Uani d . 1 1 A .
N N14 -0.0578(2) 0.3139(2) 0.46717(11) 0.0589(7) Uani d . 1 1 A .
C C1 0.73540(16) 0.70693(13) 0.28219(8) 0.0161(3) Uani d . 1 1 . .
C C2 0.82943(17) 0.55889(14) 0.34771(9) 0.0193(3) Uani d . 1 1 . .
H H2 0.8325 0.4860 0.3609 0.023 Uiso calc R 1 1 . .
C C3 0.92241(18) 0.61704(15) 0.37890(9) 0.0231(4) Uani d . 1 1 . .
H H3 0.9872 0.5834 0.4124 0.028 Uiso calc R 1 1 . .
C C4 0.92016(17) 0.72225(15) 0.36118(9) 0.0233(4) Uani d . 1 1 . .
H H4 0.9827 0.7620 0.3824 0.028 Uiso calc R 1 1 . .
C C5 0.82392(17) 0.77084(14) 0.31111(9) 0.0196(3) Uani d . 1 1 . .
C C6 0.81197(18) 0.87989(14) 0.28742(10) 0.0236(4) Uani d . 1 1 . .
H H6 0.8703 0.9244 0.3071 0.028 Uiso calc R 1 1 . .
C C7 0.71943(18) 0.92068(14) 0.23760(10) 0.0231(4) Uani d . 1 1 . .
H H7 0.7144 0.9931 0.2227 0.028 Uiso calc R 1 1 . .
C C8 0.62858(17) 0.85624(13) 0.20681(9) 0.0201(3) Uani d . 1 1 . .
C C9 0.53096(18) 0.89252(14) 0.15422(10) 0.0242(4) Uani d . 1 1 . .
H H9 0.5214 0.9640 0.1363 0.029 Uiso calc R 1 1 . .
C C10 0.44959(18) 0.82320(15) 0.12906(10) 0.0248(4) Uani d . 1 1 . .
H H10 0.3833 0.8464 0.0934 0.030 Uiso calc R 1 1 . .
C C11 0.46460(17) 0.71842(14) 0.15606(9) 0.0212(3) Uani d . 1 1 . .
H H11 0.4068 0.6718 0.1382 0.025 Uiso calc R 1 1 . .
C C12 0.63765(16) 0.74992(13) 0.22994(8) 0.0168(3) Uani d . 1 1 . .
C C13 0.50599(16) 0.44094(12) 0.13640(9) 0.0167(3) Uani d . 1 1 . .
C C14 0.32206(17) 0.47443(13) 0.20872(9) 0.0203(3) Uani d . 1 1 . .
H H14 0.2837 0.5014 0.2501 0.024 Uiso calc R 1 1 . .
C C15 0.23711(17) 0.42934(14) 0.16361(10) 0.0227(4) Uani d . 1 1 . .
H H15 0.1430 0.4265 0.1747 0.027 Uiso calc R 1 1 . .
C C16 0.28861(18) 0.38940(14) 0.10375(10) 0.0226(4) Uani d . 1 1 . .
H H16 0.2310 0.3593 0.0729 0.027 Uiso calc R 1 1 . .
C C17 0.42813(17) 0.39367(13) 0.08873(9) 0.0193(3) Uani d . 1 1 . .
C C18 0.49476(18) 0.35370(14) 0.02829(10) 0.0240(4) Uani d . 1 1 . .
H H18 0.4437 0.3206 -0.0040 0.029 Uiso calc R 1 1 . .
C C19 0.62960(19) 0.36249(14) 0.01650(9) 0.0236(4) Uani d . 1 1 . .
H H19 0.6720 0.3337 -0.0232 0.028 Uiso calc R 1 1 . .
C C20 0.70943(17) 0.41443(13) 0.06287(9) 0.0192(3) Uani d . 1 1 . .
C C21 0.84730(17) 0.43195(14) 0.05105(9) 0.0215(3) Uani d . 1 1 . .
H H21 0.8953 0.4063 0.0117 0.026 Uiso calc R 1 1 . .
C C22 0.91122(17) 0.48700(14) 0.09757(9) 0.0209(3) Uani d . 1 1 . .
H H22 1.0031 0.5027 0.0892 0.025 Uiso calc R 1 1 . .
C C23 0.84133(17) 0.51993(13) 0.15718(9) 0.0189(3) Uani d . 1 1 . .
H H23 0.8884 0.5563 0.1892 0.023 Uiso calc R 1 1 . .
C C24 0.64661(16) 0.45213(12) 0.12285(8) 0.0165(3) Uani d . 1 1 . .
C C25 0.46238(16) 0.47442(14) 0.37975(9) 0.0188(3) Uani d . 1 1 . .
C C26 0.38477(17) 0.64349(14) 0.34285(9) 0.0223(4) Uani d . 1 1 . .
H H26 0.3865 0.7043 0.3100 0.027 Uiso calc R 1 1 . .
C C27 0.29649(18) 0.64445(16) 0.40179(10) 0.0275(4) Uani d . 1 1 . .
H H27 0.2403 0.7054 0.4084 0.033 Uiso calc R 1 1 . .
C C28 0.29101(18) 0.55802(17) 0.44974(10) 0.0286(4) Uani d . 1 1 . .
H H28 0.2305 0.5582 0.4894 0.034 Uiso calc R 1 1 . .
C C29 0.37585(18) 0.46885(15) 0.43968(9) 0.0239(4) Uani d . 1 1 . .
C C30 0.3808(2) 0.37399(17) 0.48643(10) 0.0305(4) Uani d . 1 1 . .
H H30 0.3216 0.3685 0.5267 0.037 Uiso calc R 1 1 . .
C C31 0.4676(2) 0.29228(16) 0.47449(10) 0.0304(4) Uani d . 1 1 . .
H H31 0.4689 0.2306 0.5067 0.037 Uiso calc R 1 1 . .
C C32 0.55820(19) 0.29663(14) 0.41407(10) 0.0240(4) Uani d . 1 1 . .
C C33 0.6534(2) 0.21571(15) 0.39900(10) 0.0287(4) Uani d . 1 1 . .
H H33 0.6613 0.1524 0.4296 0.034 Uiso calc R 1 1 . .
C C34 0.73433(19) 0.22933(14) 0.33967(11) 0.0273(4) Uani d . 1 1 . .
H H34 0.7996 0.1754 0.3291 0.033 Uiso calc R 1 1 . .
C C35 0.72123(17) 0.32269(13) 0.29429(10) 0.0210(3) Uani d . 1 1 . .
H H35 0.7779 0.3302 0.2531 0.025 Uiso calc R 1 1 . .
C C36 0.55274(17) 0.38776(13) 0.36669(9) 0.0191(3) Uani d . 1 1 . .
C C37 0.84090(19) -0.18682(16) 0.05638(10) 0.0283(4) Uani d . 1 1 . .
C C38 0.87932(18) -0.08890(14) 0.07257(9) 0.0220(4) Uani d . 1 1 . .
C C39 0.8037(2) 0.00052(16) 0.03914(10) 0.0296(4) Uani d . 1 1 . .
C C40 0.97440(17) -0.07576(13) 0.12490(9) 0.0188(3) Uani d . 1 1 . .
C C41 1.06695(17) -0.15301(13) 0.15784(9) 0.0197(3) Uani d . 1 1 . .
C C42 1.09606(17) -0.24945(14) 0.12995(9) 0.0208(3) Uani d . 1 1 . .
C C43 1.13246(17) -0.14552(13) 0.22383(10) 0.0219(4) Uani d . 1 1 . .
C C44 1.08005(19) 0.07166(14) 0.16574(12) 0.0292(4) Uani d . 1 1 . .
H H44A 1.1620 0.0519 0.1379 0.035 Uiso calc R 1 1 . .
H H44B 1.0990 0.0524 0.2173 0.035 Uiso calc R 1 1 . .
C C45 1.0411(2) 0.18589(15) 0.15097(13) 0.0360(5) Uani d . 1 1 . .
H H45A 1.1198 0.2250 0.1613 0.043 Uiso calc R 1 1 . .
H H45B 1.0188 0.2026 0.0996 0.043 Uiso calc R 1 1 . .
C C46 0.1298(2) 0.32366(18) 0.31953(13) 0.0418(5) Uani d . 1 1 . .
C C47 0.2262(2) 0.23829(17) 0.33580(11) 0.0325(4) Uani d . 1 1 A .
C C48 0.3335(2) 0.22526(17) 0.28522(12) 0.0347(5) Uani d . 1 1 . .
C C49 0.2233(2) 0.17089(18) 0.39795(12) 0.0372(5) Uani d D 1 1 . .
C C50 0.1305(2) 0.17046(19) 0.45441(11) 0.0370(5) Uani d . 1 1 A .
C C51 0.0254(2) 0.2497(2) 0.46010(11) 0.0414(6) Uani d . 1 1 . .
C C52 0.1435(2) 0.0892(2) 0.51145(13) 0.0453(6) Uani d . 1 1 . .
O O3A 0.33382(17) 0.09998(13) 0.40821(9) 0.0309(4) Uani d PDU 0.858(3) 1 A -1
O O4A 0.5220(4) -0.0677(2) 0.43724(16) 0.0944(12) Uani d PDU 0.858(3) 1 A -1
H H2OA 0.6055 -0.0549 0.4359 0.142 Uiso d PR 0.858(3) 1 A -1
C C53A 0.3222(3) 0.0086(2) 0.37385(16) 0.0421(6) Uani d PDU 0.858(3) 1 A -1
H H53A 0.2827 0.0264 0.3255 0.051 Uiso calc PR 0.858(3) 1 A -1
H H53B 0.2633 -0.0392 0.4021 0.051 Uiso calc PR 0.858(3) 1 A -1
C C54A 0.4650(3) -0.04052(19) 0.36923(14) 0.0361(6) Uani d PDU 0.858(3) 1 A -1
H H54A 0.4638 -0.1035 0.3439 0.043 Uiso calc PR 0.858(3) 1 A -1
H H54B 0.5223 0.0087 0.3411 0.043 Uiso calc PR 0.858(3) 1 A -1
O O3B 0.2652(10) 0.0665(5) 0.3893(6) 0.039(2) Uani d PDU 0.142(3) 1 A -2
O O4B 0.4294(9) -0.1314(7) 0.3724(5) 0.027(2) Uani d PDU 0.142(3) 1 A -2
H H2OB 0.3490 -0.1226 0.3558 0.041 Uiso d PR 0.142(3) 1 A -2
C C53B 0.4007(12) 0.0332(9) 0.4125(9) 0.036(2) Uani d PDU 0.142(3) 1 A -2
H H53C 0.4197 0.0713 0.4537 0.043 Uiso calc PR 0.142(3) 1 A -2
H H53D 0.4630 0.0570 0.3734 0.043 Uiso calc PR 0.142(3) 1 A -2
C C54B 0.4413(19) -0.0804(9) 0.4344(7) 0.044(2) Uani d PDU 0.142(3) 1 A -2
H H54C 0.5361 -0.0894 0.4522 0.053 Uiso calc PR 0.142(3) 1 A -2
H H54D 0.3803 -0.1087 0.4727 0.053 Uiso calc PR 0.142(3) 1 A -2

loop_
_atom_site_aniso_label
_atom_site_aniso_U_11
_atom_site_aniso_U_22
_atom_site_aniso_U_33
_atom_site_aniso_U_12
_atom_site_aniso_U_13
_atom_site_aniso_U_23
Fe1 0.01306(11) 0.01616(12) 0.01518(11) -0.00012(8) -0.00211(8) -0.00338(9)
O1 0.0212(6) 0.0162(6) 0.0351(7) 0.0002(5) -0.0033(5) -0.0064(5)
O2 0.0461(9) 0.0316(8) 0.0591(10) 0.0027(7) 0.0069(8) -0.0216(8)
O1W 0.0382(8) 0.0388(9) 0.0381(8) 0.0089(7) 0.0078(7) 0.0009(7)
N1 0.0150(6) 0.0181(7) 0.0148(6) 0.0009(5) -0.0004(5) -0.0034(5)
N2 0.0154(6) 0.0196(7) 0.0160(6) 0.0003(5) -0.0017(5) -0.0040(5)
N3 0.0154(6) 0.0163(7) 0.0189(7) -0.0003(5) -0.0017(5) -0.0022(5)
N4 0.0156(6) 0.0165(7) 0.0162(6) -0.0010(5) -0.0029(5) -0.0022(5)
N5 0.0140(6) 0.0214(7) 0.0180(7) 0.0006(5) -0.0028(5) -0.0049(6)
N6 0.0144(6) 0.0180(7) 0.0194(7) -0.0016(5) -0.0025(5) -0.0040(5)
N7 0.0437(11) 0.0394(11) 0.0549(12) -0.0014(9) -0.0248(10) -0.0169(9)
N8 0.0474(12) 0.0452(12) 0.0437(11) 0.0073(9) -0.0179(9) 0.0082(9)
N9 0.0362(9) 0.0267(9) 0.0314(9) 0.0032(7) -0.0123(7) -0.0065(7)
N10 0.0251(8) 0.0263(9) 0.0376(9) 0.0025(6) -0.0035(7) -0.0132(7)
N11 0.0575(14) 0.0568(15) 0.0784(17) 0.0228(12) 0.0378(13) 0.0123(13)
N12 0.0348(10) 0.0482(12) 0.0390(10) 0.0151(8) 0.0063(8) -0.0004(9)
N13 0.0802(17) 0.0701(16) 0.0325(11) 0.0194(13) 0.0019(11) -0.0088(11)
N14 0.0460(12) 0.0965(19) 0.0328(10) 0.0298(12) -0.0027(9) -0.0241(11)
C1 0.0156(7) 0.0190(8) 0.0142(7) -0.0009(6) 0.0016(6) -0.0036(6)
C2 0.0179(8) 0.0219(8) 0.0180(8) 0.0024(6) -0.0018(6) -0.0034(6)
C3 0.0190(8) 0.0303(10) 0.0200(8) 0.0011(7) -0.0058(7) -0.0046(7)
C4 0.0190(8) 0.0305(10) 0.0224(8) -0.0060(7) -0.0029(7) -0.0082(7)
C5 0.0171(8) 0.0241(9) 0.0186(8) -0.0030(6) 0.0012(6) -0.0056(7)
C6 0.0244(9) 0.0220(9) 0.0259(9) -0.0077(7) 0.0024(7) -0.0061(7)
C7 0.0255(9) 0.0180(8) 0.0261(9) -0.0041(7) 0.0045(7) -0.0021(7)
C8 0.0208(8) 0.0198(8) 0.0196(8) -0.0008(6) 0.0029(7) -0.0023(6)
C9 0.0262(9) 0.0199(9) 0.0249(9) 0.0019(7) 0.0008(7) 0.0026(7)
C10 0.0231(9) 0.0284(10) 0.0213(8) 0.0030(7) -0.0049(7) 0.0022(7)
C11 0.0195(8) 0.0244(9) 0.0196(8) 0.0007(7) -0.0045(7) -0.0036(7)
C12 0.0170(7) 0.0194(8) 0.0144(7) -0.0011(6) 0.0011(6) -0.0034(6)
C13 0.0177(8) 0.0152(8) 0.0170(7) -0.0003(6) -0.0029(6) -0.0012(6)
C14 0.0163(8) 0.0208(8) 0.0237(8) -0.0001(6) -0.0009(7) -0.0029(7)
C15 0.0151(8) 0.0233(9) 0.0297(9) -0.0017(6) -0.0047(7) -0.0017(7)
C16 0.0205(8) 0.0206(8) 0.0273(9) -0.0045(7) -0.0082(7) -0.0030(7)
C17 0.0196(8) 0.0172(8) 0.0213(8) -0.0030(6) -0.0050(7) -0.0012(6)
C18 0.0271(9) 0.0244(9) 0.0221(8) -0.0049(7) -0.0056(7) -0.0072(7)
C19 0.0272(9) 0.0264(9) 0.0185(8) -0.0032(7) -0.0004(7) -0.0073(7)
C20 0.0211(8) 0.0191(8) 0.0172(8) -0.0014(6) -0.0016(6) -0.0016(6)
C21 0.0215(8) 0.0267(9) 0.0160(8) 0.0002(7) 0.0016(6) -0.0026(7)
C22 0.0152(8) 0.0271(9) 0.0197(8) -0.0024(7) -0.0008(6) 0.0006(7)
C23 0.0172(8) 0.0218(8) 0.0180(8) -0.0024(6) -0.0031(6) -0.0024(6)
C24 0.0180(8) 0.0153(8) 0.0160(7) -0.0015(6) -0.0037(6) -0.0007(6)
C25 0.0159(7) 0.0245(9) 0.0173(8) -0.0045(6) -0.0026(6) -0.0050(7)
C26 0.0183(8) 0.0264(9) 0.0224(8) 0.0028(7) -0.0043(7) -0.0063(7)
C27 0.0180(8) 0.0378(11) 0.0276(9) 0.0058(7) -0.0018(7) -0.0135(8)
C28 0.0192(8) 0.0454(12) 0.0228(9) -0.0034(8) 0.0033(7) -0.0107(8)
C29 0.0188(8) 0.0350(10) 0.0192(8) -0.0070(7) -0.0004(7) -0.0060(7)
C30 0.0306(10) 0.0422(12) 0.0204(9) -0.0141(9) 0.0049(8) -0.0035(8)
C31 0.0379(11) 0.0312(10) 0.0228(9) -0.0146(9) -0.0021(8) 0.0029(8)
C32 0.0265(9) 0.0237(9) 0.0222(8) -0.0069(7) -0.0048(7) -0.0001(7)
C33 0.0352(10) 0.0197(9) 0.0302(10) -0.0037(8) -0.0083(8) 0.0036(7)
C34 0.0269(9) 0.0198(9) 0.0347(10) 0.0037(7) -0.0065(8) -0.0031(8)
C35 0.0185(8) 0.0200(8) 0.0249(9) -0.0002(6) -0.0024(7) -0.0043(7)
C36 0.0172(8) 0.0224(8) 0.0185(8) -0.0053(6) -0.0030(6) -0.0029(7)
C37 0.0242(9) 0.0344(11) 0.0268(9) 0.0009(8) -0.0101(7) -0.0069(8)
C38 0.0216(8) 0.0236(9) 0.0206(8) 0.0001(7) -0.0021(7) -0.0022(7)
C39 0.0282(10) 0.0352(11) 0.0247(9) -0.0015(8) -0.0054(8) 0.0000(8)
C40 0.0187(8) 0.0184(8) 0.0195(8) -0.0013(6) 0.0027(6) -0.0036(6)
C41 0.0193(8) 0.0189(8) 0.0214(8) 0.0003(6) -0.0022(6) -0.0063(7)
C42 0.0157(8) 0.0239(9) 0.0232(8) 0.0000(6) -0.0028(6) -0.0047(7)
C43 0.0217(8) 0.0168(8) 0.0276(9) 0.0016(6) -0.0025(7) -0.0052(7)
C44 0.0249(9) 0.0220(9) 0.0424(11) -0.0049(7) -0.0017(8) -0.0091(8)
C45 0.0383(11) 0.0217(10) 0.0490(13) -0.0068(8) 0.0068(10) -0.0057(9)
C46 0.0344(11) 0.0379(12) 0.0513(14) 0.0028(10) 0.0203(10) -0.0030(10)
C47 0.0240(9) 0.0381(11) 0.0358(11) 0.0039(8) 0.0032(8) -0.0105(9)
C48 0.0282(10) 0.0373(12) 0.0369(11) 0.0086(8) -0.0015(9) -0.0047(9)
C49 0.0302(10) 0.0439(13) 0.0373(11) 0.0095(9) -0.0002(9) -0.0121(10)
C50 0.0315(11) 0.0494(13) 0.0303(10) 0.0051(9) 0.0002(8) -0.0106(9)
C51 0.0304(11) 0.0708(17) 0.0234(10) 0.0104(11) -0.0012(8) -0.0161(10)
C52 0.0442(13) 0.0603(16) 0.0316(12) 0.0092(11) 0.0031(10) -0.0149(11)
O3A 0.0271(9) 0.0318(9) 0.0363(9) 0.0006(7) -0.0053(7) -0.0164(7)
O4A 0.125(3) 0.0537(15) 0.101(2) 0.0385(17) -0.075(2) -0.0142(15)
C53A 0.0445(15) 0.0368(14) 0.0493(16) -0.0094(12) -0.0042(12) -0.0190(12)
C54A 0.0388(13) 0.0248(12) 0.0445(14) 0.0119(10) -0.0065(11) -0.0118(10)
O3B 0.029(4) 0.040(4) 0.044(4) 0.020(4) 0.007(4) -0.006(4)
O4B 0.029(5) 0.024(5) 0.027(5) 0.005(4) -0.009(4) 0.002(4)
C53B 0.034(4) 0.028(4) 0.048(5) 0.001(4) -0.011(4) -0.016(4)
C54B 0.037(4) 0.030(4) 0.065(5) 0.007(4) 0.001(4) -0.011(4)

loop_
_atom_type_symbol
_atom_type_description
_atom_type_scat_dispersion_real
_atom_type_scat_dispersion_imag
_atom_type_scat_source
C C 0.0033 0.0016 'International Tables Vol C Tables 4.2.6.8 and 6.1.1.4'
H H 0.0000 0.0000 'International Tables Vol C Tables 4.2.6.8 and 6.1.1.4'
N N 0.0061 0.0033 'International Tables Vol C Tables 4.2.6.8 and 6.1.1.4'
O O 0.0106 0.0060 'International Tables Vol C Tables 4.2.6.8 and 6.1.1.4'
Fe Fe 0.3463 0.8444 'International Tables Vol C Tables 4.2.6.8 and 6.1.1.4'

loop_
_geom_angle_atom_site_label_1
_geom_angle_atom_site_label_2
_geom_angle_atom_site_label_3
_geom_angle
_geom_angle_publ_flag
N2 Fe1 N1 82.92(6) y
N2 Fe1 N5 93.10(6) y
N1 Fe1 N5 90.51(5) y
N2 Fe1 N3 93.84(6) y
N1 Fe1 N3 175.64(6) y
N5 Fe1 N3 92.58(6) y
N2 Fe1 N4 91.09(6) y
N1 Fe1 N4 94.44(5) y
N5 Fe1 N4 173.87(6) y
N3 Fe1 N4 82.68(6) y
N2 Fe1 N6 174.39(6) y
N1 Fe1 N6 93.21(6) y
N5 Fe1 N6 82.85(6) y
N3 Fe1 N6 90.22(6) y
N4 Fe1 N6 93.26(6) y
C40 O1 C44 122.74(13) ?
C45 O2 H1O 108.6 ?
H1W O1W H2W 108.4 ?
C2 N1 C1 117.44(14) ?
C2 N1 Fe1 129.87(12) ?
C1 N1 Fe1 112.68(10) ?
C11 N2 C12 116.91(15) ?
C11 N2 Fe1 130.04(12) ?
C12 N2 Fe1 113.04(11) ?
C14 N3 C13 117.17(14) ?
C14 N3 Fe1 130.00(12) ?
C13 N3 Fe1 112.81(11) ?
C23 N4 C24 116.92(14) ?
C23 N4 Fe1 130.38(11) ?
C24 N4 Fe1 112.70(11) ?
C26 N5 C25 117.31(15) ?
C26 N5 Fe1 129.92(13) ?
C25 N5 Fe1 112.75(11) ?
C35 N6 C36 117.18(15) ?
C35 N6 Fe1 130.19(12) ?
C36 N6 Fe1 112.63(11) ?
N1 C1 C5 123.90(15) ?
N1 C1 C12 115.83(14) ?
C5 C1 C12 120.27(15) ?
N1 C2 C3 122.34(16) ?
N1 C2 H2 118.8 ?
C3 C2 H2 118.8 ?
C4 C3 C2 120.18(16) ?
C4 C3 H3 119.9 ?
C2 C3 H3 119.9 ?
C3 C4 C5 119.16(16) ?
C3 C4 H4 120.4 ?
C5 C4 H4 120.4 ?
C1 C5 C4 116.97(16) ?
C1 C5 C6 118.36(15) ?
C4 C5 C6 124.67(16) ?
C7 C6 C5 121.37(16) ?
C7 C6 H6 119.3 ?
C5 C6 H6 119.3 ?
C6 C7 C8 121.09(16) ?
C6 C7 H7 119.5 ?
C8 C7 H7 119.5 ?
C12 C8 C9 117.21(16) ?
C12 C8 C7 118.32(16) ?
C9 C8 C7 124.47(16) ?
C10 C9 C8 119.05(16) ?
C10 C9 H9 120.5 ?
C8 C9 H9 120.5 ?
C9 C10 C11 119.78(16) ?
C9 C10 H10 120.1 ?
C11 C10 H10 120.1 ?
N2 C11 C10 123.06(16) ?
N2 C11 H11 118.5 ?
C10 C11 H11 118.5 ?
N2 C12 C8 123.98(15) ?
N2 C12 C1 115.43(15) ?
C8 C12 C1 120.59(15) ?
N3 C13 C17 123.88(15) ?
N3 C13 C24 115.90(14) ?
C17 C13 C24 120.20(15) ?
N3 C14 C15 122.55(16) ?
N3 C14 H14 118.7 ?
C15 C14 H14 118.7 ?
C16 C15 C14 120.44(16) ?
C16 C15 H15 119.8 ?
C14 C15 H15 119.8 ?
C15 C16 C17 118.83(15) ?
C15 C16 H16 120.6 ?
C17 C16 H16 120.6 ?
C16 C17 C13 117.12(16) ?
C16 C17 C18 124.29(15) ?
C13 C17 C18 118.58(15) ?
C19 C18 C17 120.94(16) ?
C19 C18 H18 119.5 ?
C17 C18 H18 119.5 ?
C18 C19 C20 121.24(16) ?
C18 C19 H19 119.4 ?
C20 C19 H19 119.4 ?
C24 C20 C21 117.46(15) ?
C24 C20 C19 118.53(15) ?
C21 C20 C19 124.00(16) ?
C22 C21 C20 118.56(15) ?
C22 C21 H21 120.7 ?
C20 C21 H21 120.7 ?
C21 C22 C23 120.13(16) ?
C21 C22 H22 119.9 ?
C23 C22 H22 119.9 ?
N4 C23 C22 122.91(15) ?
N4 C23 H23 118.5 ?
C22 C23 H23 118.5 ?
N4 C24 C20 123.90(15) ?
N4 C24 C13 115.66(14) ?
C20 C24 C13 120.43(14) ?
N5 C25 C29 123.69(16) ?
N5 C25 C36 115.98(15) ?
C29 C25 C36 120.33(16) ?
N5 C26 C27 122.43(17) ?
N5 C26 H26 118.8 ?
C27 C26 H26 118.8 ?
C28 C27 C26 120.18(17) ?
C28 C27 H27 119.9 ?
C26 C27 H27 119.9 ?
C27 C28 C29 119.24(17) ?
C27 C28 H28 120.4 ?
C29 C28 H28 120.4 ?
C25 C29 C28 117.14(17) ?
C25 C29 C30 118.25(17) ?
C28 C29 C30 124.61(17) ?
C31 C30 C29 121.38(17) ?
C31 C30 H30 119.3 ?
C29 C30 H30 119.3 ?
C30 C31 C32 121.34(18) ?
C30 C31 H31 119.3 ?
C32 C31 H31 119.3 ?
C36 C32 C33 117.18(17) ?
C36 C32 C31 118.22(17) ?
C33 C32 C31 124.60(18) ?
C34 C33 C32 119.11(17) ?
C34 C33 H33 120.4 ?
C32 C33 H33 120.4 ?
C33 C34 C35 120.19(17) ?
C33 C34 H34 119.9 ?
C35 C34 H34 119.9 ?
N6 C35 C34 122.46(17) ?
N6 C35 H35 118.8 ?
C34 C35 H35 118.8 ?
N6 C36 C32 123.87(16) ?
N6 C36 C25 115.68(15) ?
C32 C36 C25 120.44(16) ?
N7 C37 C38 176.7(2) ?
C40 C38 C37 124.17(16) ?
C40 C38 C39 118.48(16) ?
C37 C38 C39 116.90(16) ?
N8 C39 C38 178.7(2) ?
O1 C40 C38 112.04(15) ?
O1 C40 C41 121.79(15) ?
C38 C40 C41 126.09(16) ?
C40 C41 C42 122.11(15) ?
C40 C41 C43 123.75(15) ?
C42 C41 C43 114.01(15) ?
N10 C42 C41 176.29(18) ?
N9 C43 C41 176.56(19) ?
O1 C44 C45 105.29(15) ?
O1 C44 H44A 110.7 ?
C45 C44 H44A 110.7 ?
O1 C44 H44B 110.7 ?
C45 C44 H44B 110.7 ?
H44A C44 H44B 108.8 ?
O2 C45 C44 112.30(18) ?
O2 C45 H45A 109.1 ?
C44 C45 H45A 109.1 ?
O2 C45 H45B 109.1 ?
C44 C45 H45B 109.1 ?
H45A C45 H45B 107.9 ?
N11 C46 C47 177.2(3) ?
C49 C47 C46 123.68(19) ?
C49 C47 C48 119.72(19) ?
C46 C47 C48 116.6(2) ?
N12 C48 C47 178.8(3) ?
O3A C49 C47 115.26(19) ?
O3A C49 C50 115.3(2) ?
C47 C49 C50 129.2(2) ?
C47 C49 O3B 114.5(5) ?
C50 C49 O3B 107.7(5) ?
C49 C50 C51 123.5(2) ?
C49 C50 C52 119.3(2) ?
C51 C50 C52 117.1(2) ?
N14 C51 C50 177.5(2) ?
N13 C52 C50 179.9(3) ?
C49 O3A C53A 113.68(18) ?
C54A O4A H2OA 109.2 ?
O3A C53A C54A 105.6(2) ?
O3A C53A H53A 110.6 ?
C54A C53A H53A 110.6 ?
O3A C53A H53B 110.6 ?
C54A C53A H53B 110.6 ?
H53A C53A H53B 108.7 ?
O4A C54A C53A 111.5(2) ?
O4A C54A H54A 109.3 ?
C53A C54A H54A 109.3 ?
O4A C54A H54B 109.3 ?
C53A C54A H54B 109.3 ?
H54A C54A H54B 108.0 ?
C49 O3B C53B 115.2(8) ?
C54B O4B H2OB 111.4 ?
O3B C53B C54B 120.9(11) ?
O3B C53B H53C 107.1 ?
C54B C53B H53C 107.1 ?
O3B C53B H53D 107.1 ?
C54B C53B H53D 107.1 ?
H53C C53B H53D 106.8 ?
O4B C54B C53B 106.2(10) ?
O4B C54B H54C 110.5 ?
C53B C54B H54C 110.5 ?
O4B C54B H54D 110.5 ?
C53B C54B H54D 110.5 ?
H54C C54B H54D 108.7 ?

loop_
_geom_bond_atom_site_label_1
_geom_bond_atom_site_label_2
_geom_bond_distance
_geom_bond_publ_flag
Fe1 N2 1.9647(14) y
Fe1 N1 1.9692(14) y
Fe1 N5 1.9724(14) y
Fe1 N3 1.9739(14) y
Fe1 N4 1.9748(14) y
Fe1 N6 1.9769(14) y
O1 C40 1.342(2) ?
O1 C44 1.442(2) ?
O2 C45 1.401(3) ?
O2 H1O 0.8499 ?
O1W H1W 0.8499 ?
O1W H2W 0.8500 ?
N1 C2 1.333(2) ?
N1 C1 1.365(2) ?
N2 C11 1.331(2) ?
N2 C12 1.366(2) ?
N3 C14 1.328(2) ?
N3 C13 1.363(2) ?
N4 C23 1.327(2) ?
N4 C24 1.368(2) ?
N5 C26 1.335(2) ?
N5 C25 1.364(2) ?
N6 C35 1.332(2) ?
N6 C36 1.368(2) ?
N7 C37 1.146(3) ?
N8 C39 1.148(3) ?
N9 C43 1.150(2) ?
N10 C42 1.148(2) ?
N11 C46 1.156(3) ?
N12 C48 1.146(3) ?
N13 C52 1.150(3) ?
N14 C51 1.141(3) ?
C1 C5 1.401(2) ?
C1 C12 1.423(2) ?
C2 C3 1.402(2) ?
C2 H2 0.9500 ?
C3 C4 1.369(3) ?
C3 H3 0.9500 ?
C4 C5 1.409(2) ?
C4 H4 0.9500 ?
C5 C6 1.434(2) ?
C6 C7 1.352(3) ?
C6 H6 0.9500 ?
C7 C8 1.437(2) ?
C7 H7 0.9500 ?
C8 C12 1.398(2) ?
C8 C9 1.406(2) ?
C9 C10 1.373(3) ?
C9 H9 0.9500 ?
C10 C11 1.398(3) ?
C10 H10 0.9500 ?
C11 H11 0.9500 ?
C13 C17 1.405(2) ?
C13 C24 1.421(2) ?
C14 C15 1.400(2) ?
C14 H14 0.9500 ?
C15 C16 1.366(3) ?
C15 H15 0.9500 ?
C16 C17 1.404(2) ?
C16 H16 0.9500 ?
C17 C18 1.432(2) ?
C18 C19 1.355(3) ?
C18 H18 0.9500 ?
C19 C20 1.434(2) ?
C19 H19 0.9500 ?
C20 C24 1.397(2) ?
C20 C21 1.405(2) ?
C21 C22 1.374(2) ?
C21 H21 0.9500 ?
C22 C23 1.398(2) ?
C22 H22 0.9500 ?
C23 H23 0.9500 ?
C25 C29 1.404(2) ?
C25 C36 1.423(2) ?
C26 C27 1.401(3) ?
C26 H26 0.9500 ?
C27 C28 1.365(3) ?
C27 H27 0.9500 ?
C28 C29 1.405(3) ?
C28 H28 0.9500 ?
C29 C30 1.432(3) ?
C30 C31 1.349(3) ?
C30 H30 0.9500 ?
C31 C32 1.435(3) ?
C31 H31 0.9500 ?
C32 C36 1.400(2) ?
C32 C33 1.405(3) ?
C33 C34 1.367(3) ?
C33 H33 0.9500 ?
C34 C35 1.403(3) ?
C34 H34 0.9500 ?
C35 H35 0.9500 ?
C37 C38 1.418(3) ?
C38 C40 1.398(2) ?
C38 C39 1.421(3) ?
C40 C41 1.401(2) ?
C41 C42 1.418(2) ?
C41 C43 1.421(2) ?
C44 C45 1.501(3) ?
C44 H44A 0.9900 ?
C44 H44B 0.9900 ?
C45 H45A 0.9900 ?
C45 H45B 0.9900 ?
C46 C47 1.413(3) ?
C47 C49 1.383(3) ?
C47 C48 1.427(3) ?
C49 O3A 1.373(3) ?
C49 C50 1.393(3) ?
C49 O3B 1.413(5) ?
C50 C51 1.415(3) ?
C50 C52 1.420(3) ?
O3A C53A 1.424(3) ?
O4A C54A 1.401(3) ?
O4A H2OA 0.8500 ?
C53A C54A 1.507(4) ?
C53A H53A 0.9900 ?
C53A H53B 0.9900 ?
C54A H54A 0.9900 ?
C54A H54B 0.9900 ?
O3B C53B 1.430(6) ?
O4B C54B 1.412(6) ?
O4B H2OB 0.8500 ?
C53B C54B 1.512(6) ?
C53B H53C 0.9900 ?
C53B H53D 0.9900 ?
C54B H54C 0.9900 ?
C54B H54D 0.9900 ?

loop_
_geom_hbond_atom_site_label_D
_geom_hbond_atom_site_label_H
_geom_hbond_atom_site_label_A
_geom_hbond_site_symmetry_A
_geom_hbond_distance_DH
_geom_hbond_distance_HA
_geom_hbond_distance_DA
_geom_hbond_angle_DHA
_geom_hbond_publ_flag
O2 H1O O1W . 0.85 2.01 2.833(2) 164 yes
O1W H1W N8 . 0.85 2.38 3.190(3) 160 yes
O1W H2W N12 . 0.85 2.14 2.952(2) 159 yes
O4A H2OA N13 2_656 0.85 2.44 3.289(5) 175 yes
O4B H2OB N9 1_455 0.85 2.24 3.023(9) 154 yes
C10 H10 N8 2_665 0.95 2.45 3.376(3) 166 yes
C15 H15 N11 . 0.95 2.57 3.189(3) 123 yes
C19 H19 N10 2_755 0.95 2.56 3.403(3) 148 yes
C21 H21 N10 2_755 0.95 2.61 3.439(2) 146 yes
C28 H28 N14 2_566 0.95 2.48 3.224(3) 135 yes
C35 H35 O2 . 0.95 2.38 3.132(2) 136 yes

loop_
_geom_torsion_atom_site_label_1
_geom_torsion_atom_site_label_2
_geom_torsion_atom_site_label_3
_geom_torsion_atom_site_label_4
_geom_torsion
N2 Fe1 N1 C2 -178.69(15)
N5 Fe1 N1 C2 88.25(15)
N4 Fe1 N1 C2 -88.13(14)
N6 Fe1 N1 C2 5.39(15)
N2 Fe1 N1 C1 2.84(11)
N5 Fe1 N1 C1 -90.22(11)
N4 Fe1 N1 C1 93.40(11)
N6 Fe1 N1 C1 -173.08(11)
N1 Fe1 N2 C11 178.41(15)
N5 Fe1 N2 C11 -91.46(15)
N3 Fe1 N2 C11 1.33(15)
N4 Fe1 N2 C11 84.07(15)
N1 Fe1 N2 C12 -2.24(11)
N5 Fe1 N2 C12 87.89(11)
N3 Fe1 N2 C12 -179.32(11)
N4 Fe1 N2 C12 -96.58(11)
N2 Fe1 N3 C14 -86.56(15)
N5 Fe1 N3 C14 6.72(16)
N4 Fe1 N3 C14 -177.17(16)
N6 Fe1 N3 C14 89.57(15)
N2 Fe1 N3 C13 94.75(11)
N5 Fe1 N3 C13 -171.97(11)
N4 Fe1 N3 C13 4.13(11)
N6 Fe1 N3 C13 -89.12(12)
N2 Fe1 N4 C23 81.70(15)
N1 Fe1 N4 C23 -1.28(15)
N3 Fe1 N4 C23 175.44(16)
N6 Fe1 N4 C23 -94.76(15)
N2 Fe1 N4 C24 -98.18(11)
N1 Fe1 N4 C24 178.84(11)
N3 Fe1 N4 C24 -4.45(11)
N6 Fe1 N4 C24 85.36(11)
N2 Fe1 N5 C26 2.50(15)
N1 Fe1 N5 C26 85.43(15)
N3 Fe1 N5 C26 -91.49(15)
N6 Fe1 N5 C26 178.61(15)
N2 Fe1 N5 C25 -179.21(11)
N1 Fe1 N5 C25 -96.28(11)
N3 Fe1 N5 C25 86.80(11)
N6 Fe1 N5 C25 -3.10(11)
N1 Fe1 N6 C35 -87.10(15)
N5 Fe1 N6 C35 -177.22(15)
N3 Fe1 N6 C35 90.22(15)
N4 Fe1 N6 C35 7.53(15)
N1 Fe1 N6 C36 93.05(11)
N5 Fe1 N6 C36 2.94(11)
N3 Fe1 N6 C36 -89.63(11)
N4 Fe1 N6 C36 -172.31(11)
C2 N1 C1 C5 -0.7(2)
Fe1 N1 C1 C5 177.95(13)
C2 N1 C1 C12 178.36(14)
Fe1 N1 C1 C12 -2.97(17)
C1 N1 C2 C3 0.3(2)
Fe1 N1 C2 C3 -178.13(12)
N1 C2 C3 C4 0.2(3)
C2 C3 C4 C5 -0.3(3)
N1 C1 C5 C4 0.6(2)
C12 C1 C5 C4 -178.42(15)
N1 C1 C5 C6 179.85(15)
C12 C1 C5 C6 0.8(2)
C3 C4 C5 C1 -0.1(2)
C3 C4 C5 C6 -179.25(17)
C1 C5 C6 C7 -1.0(3)
C4 C5 C6 C7 178.11(17)
C5 C6 C7 C8 0.5(3)
C6 C7 C8 C12 0.3(3)
C6 C7 C8 C9 -179.17(17)
C12 C8 C9 C10 0.7(2)
C7 C8 C9 C10 -179.82(17)
C8 C9 C10 C11 0.2(3)
C12 N2 C11 C10 0.0(2)
Fe1 N2 C11 C10 179.29(13)
C9 C10 C11 N2 -0.5(3)
C11 N2 C12 C8 1.0(2)
Fe1 N2 C12 C8 -178.44(13)
C11 N2 C12 C1 -179.29(14)
Fe1 N2 C12 C1 1.27(17)
C9 C8 C12 N2 -1.3(2)
C7 C8 C12 N2 179.14(15)
C9 C8 C12 C1 178.98(15)
C7 C8 C12 C1 -0.6(2)
N1 C1 C12 N2 1.1(2)
C5 C1 C12 N2 -179.74(14)
N1 C1 C12 C8 -179.14(14)
C5 C1 C12 C8 0.0(2)
C14 N3 C13 C17 -0.2(2)
Fe1 N3 C13 C17 178.71(13)
C14 N3 C13 C24 177.99(15)
Fe1 N3 C13 C24 -3.13(18)
C13 N3 C14 C15 -0.4(2)
Fe1 N3 C14 C15 -179.04(13)
N3 C14 C15 C16 0.2(3)
C14 C15 C16 C17 0.5(3)
C15 C16 C17 C13 -1.0(2)
C15 C16 C17 C18 179.33(17)
N3 C13 C17 C16 0.9(2)
C24 C13 C17 C16 -177.22(15)
N3 C13 C17 C18 -179.45(16)
C24 C13 C17 C18 2.5(2)
C16 C17 C18 C19 178.68(18)
C13 C17 C18 C19 -1.0(3)
C17 C18 C19 C20 -1.7(3)
C18 C19 C20 C24 2.9(3)
C18 C19 C20 C21 -175.77(18)
C24 C20 C21 C22 -1.7(2)
C19 C20 C21 C22 176.98(17)
C20 C21 C22 C23 3.1(3)
C24 N4 C23 C22 -1.5(2)
Fe1 N4 C23 C22 178.67(12)
C21 C22 C23 N4 -1.6(3)
C23 N4 C24 C20 3.0(2)
Fe1 N4 C24 C20 -177.09(13)
C23 N4 C24 C13 -175.88(15)
Fe1 N4 C24 C13 4.02(18)
C21 C20 C24 N4 -1.5(2)
C19 C20 C24 N4 179.82(15)
C21 C20 C24 C13 177.38(15)
C19 C20 C24 C13 -1.3(2)
N3 C13 C24 N4 -0.6(2)
C17 C13 C24 N4 177.63(15)
N3 C13 C24 C20 -179.53(15)
C17 C13 C24 C20 -1.3(2)
C26 N5 C25 C29 1.2(2)
Fe1 N5 C25 C29 -177.37(13)
C26 N5 C25 C36 -178.73(14)
Fe1 N5 C25 C36 2.74(17)
C25 N5 C26 C27 -0.5(2)
Fe1 N5 C26 C27 177.76(13)
N5 C26 C27 C28 -0.5(3)
C26 C27 C28 C29 0.7(3)
N5 C25 C29 C28 -0.9(2)
C36 C25 C29 C28 178.99(15)
N5 C25 C29 C30 179.70(15)
C36 C25 C29 C30 -0.4(2)
C27 C28 C29 C25 -0.1(3)
C27 C28 C29 C30 179.28(17)
C25 C29 C30 C31 1.2(3)
C28 C29 C30 C31 -178.13(18)
C29 C30 C31 C32 -0.5(3)
C30 C31 C32 C36 -1.1(3)
C30 C31 C32 C33 178.55(18)
C36 C32 C33 C34 -0.3(3)
C31 C32 C33 C34 -179.89(18)
C32 C33 C34 C35 -0.6(3)
C36 N6 C35 C34 0.3(2)
Fe1 N6 C35 C34 -179.58(13)
C33 C34 C35 N6 0.6(3)
C35 N6 C36 C32 -1.2(2)
Fe1 N6 C36 C32 178.69(13)
C35 N6 C36 C25 177.84(14)
Fe1 N6 C36 C25 -2.29(17)
C33 C32 C36 N6 1.2(3)
C31 C32 C36 N6 -179.17(15)
C33 C32 C36 C25 -177.78(15)
C31 C32 C36 C25 1.9(2)
N5 C25 C36 N6 -0.3(2)
C29 C25 C36 N6 179.81(14)
N5 C25 C36 C32 178.76(15)
C29 C25 C36 C32 -1.1(2)
C44 O1 C40 C38 -147.72(17)
C44 O1 C40 C41 35.1(2)
C37 C38 C40 O1 -162.11(17)
C39 C38 C40 O1 9.9(2)
C37 C38 C40 C41 14.9(3)
C39 C38 C40 C41 -173.01(17)
O1 C40 C41 C42 -168.39(16)
C38 C40 C41 C42 14.8(3)
O1 C40 C41 C43 16.1(3)
C38 C40 C41 C43 -160.71(18)
C40 O1 C44 C45 155.79(16)
O1 C44 C45 O2 63.3(2)
C46 C47 C49 O3A -172.8(2)
C48 C47 C49 O3A 5.0(3)
C46 C47 C49 C50 1.0(4)
C48 C47 C49 C50 178.8(2)
C46 C47 C49 O3B 144.3(5)
C48 C47 C49 O3B -37.8(5)
O3A C49 C50 C51 167.3(2)
C47 C49 C50 C51 -6.4(4)
O3B C49 C50 C51 -151.7(5)
O3A C49 C50 C52 -9.9(3)
C47 C49 C50 C52 176.3(2)
O3B C49 C50 C52 31.1(5)
C47 C49 O3A C53A -85.4(3)
C50 C49 O3A C53A 99.9(3)
O3B C49 O3A C53A 12.9(7)
C49 O3A C53A C54A 161.2(2)
O3A C53A C54A O4A 61.2(3)
O3A C49 O3B C53B 1.4(8)
C47 C49 O3B C53B 101.9(11)
C50 C49 O3B C53B -107.1(10)
C49 O3B C53B C54B 155.5(11)
O3B C53B C54B O4B 64.2(19)
